data_8101205
loop_
_publ_author_name
'Zheng, Yue-Qing'
'Lin, Jian-Li'

_publ_section_title
;
Crystal structure of disodium disuccinatocuperate octahydrate, Na~2~Cu
(C~4~H~4~O~4~)~2~ &#x00B7; 8H~2~O
;
_journal_issue 1
_journal_name_full 'Zeitschrift f\"ur Kristallographie - New Crystal Structures'
_journal_page_first 165
_journal_page_last 166
_journal_volume 215
_journal_year 2000
_chemical_formula_structural 'Na2 Cu (C4 H4 O4)2 * 8H2 O'
_chemical_formula_sum 'C8 H24 Cu Na2 O16'
_chemical_formula_weight 485.79
_space_group_IT_number 14
_symmetry_cell_setting monoclinic
_symmetry_space_group_name_Hall '-P 2ybc'
_symmetry_space_group_name_H-M 'P 1 21/c 1'
_cell_angle_alpha 90.00
_cell_angle_beta 93.046(7)
_cell_angle_gamma 90.00
_cell_formula_units_Z 4
_cell_length_a 6.9410(10)
_cell_length_b 20.688(2)
_cell_length_c 13.3600(10)
_cell_measurement_temperature 293(2)
_cell_volume 1915.7(4)
_diffrn_ambient_temperature 293(2)
_exptl_crystal_density_diffrn 1.684
_refine_ls_R_factor_obs 0.0497
_refine_ls_wR_factor_obs 0.1299
_cod_original_sg_symbol_H-M 'P 21/c'
_cod_database_code 8101205

loop_
_symmetry_equiv_pos_as_xyz
'x, y, z'
'-x, y+1/2, -z+1/2'
'-x, -y, -z'
'x, -y-1/2, z-1/2'

loop_
_atom_site_aniso_label
_atom_site_aniso_U_11
_atom_site_aniso_U_22
_atom_site_aniso_U_33
_atom_site_aniso_U_23
_atom_site_aniso_U_13
_atom_site_aniso_U_12
Cu 0.0313(4) 0.0414(3) 0.0283(2) 0.00006(15) 0.00150(18) -0.00026(17)
Na1 0.0366(10) 0.0530(9) 0.0397(7) 0.0021(6) 0.0035(6) 0.0008(6)
Na2 0.0389(10) 0.0563(9) 0.0395(7) -0.0002(6) 0.0036(6) -0.0032(7)
O1 0.0337(17) 0.0471(13) 0.0342(12) -0.0049(10) 0.0089(11) -0.0030(11)
O2 0.0346(19) 0.0558(16) 0.0613(17) -0.0178(13) 0.0085(13) -0.0003(13)
O3 0.0347(18) 0.0492(14) 0.0367(12) 0.0047(10) 0.0023(11) 0.0040(11)
O4 0.0294(16) 0.0554(15) 0.0363(12) 0.0054(10) 0.0059(11) -0.0019(11)
O5 0.0320(17) 0.0467(14) 0.0370(12) 0.0060(10) 0.0020(10) 0.0000(11)
O6 0.0287(16) 0.0551(15) 0.0387(12) 0.0042(11) 0.0078(11) -0.0044(11)
O7 0.0367(17) 0.0523(14) 0.0348(12) -0.0070(10) 0.0059(11) -0.0017(11)
O8 0.0381(19) 0.0560(16) 0.0646(18) -0.0190(14) 0.0041(14) -0.0016(13)
C1 0.041(3) 0.0383(17) 0.0334(16) 0.0027(13) -0.0030(15) -0.0020(15)
C2 0.053(3) 0.0353(16) 0.0314(15) 0.0004(12) 0.0034(15) -0.0012(15)
C3 0.039(2) 0.0407(18) 0.0366(16) 0.0008(13) 0.0027(15) -0.0025(15)
C4 0.029(2) 0.0402(17) 0.0289(14) -0.0034(12) 0.0021(13) 0.0051(14)
C5 0.033(2) 0.0419(17) 0.0301(15) -0.0077(13) 0.0011(14) 0.0034(15)
C6 0.045(2) 0.0387(17) 0.0353(16) -0.0025(13) -0.0007(15) 0.0027(15)
C7 0.050(3) 0.0373(16) 0.0344(16) 0.0009(13) 0.0008(15) -0.0019(16)
C8 0.040(3) 0.0418(18) 0.0298(15) 0.0031(13) -0.0038(15) 0.0005(15)
O9 0.058(2) 0.0570(17) 0.0519(15) -0.0051(13) 0.0015(14) -0.0002(15)
O10 0.042(2) 0.103(3) 0.0446(16) 0.0149(15) 0.0012(13) 0.0043(17)
O11 0.0395(19) 0.0743(19) 0.0478(15) -0.0103(14) -0.0020(13) -0.0002(14)
O12 0.055(2) 0.0566(17) 0.0624(18) 0.0054(14) 0.0017(15) 0.0026(15)
O13 0.063(2) 0.0569(18) 0.0558(17) -0.0041(13) 0.0024(15) -0.0031(15)
O14 0.074(3) 0.0571(18) 0.068(2) 0.0033(15) 0.0159(18) -0.0076(17)
O15 0.065(2) 0.077(2) 0.0630(19) -0.0053(16) 0.0069(17) -0.0105(18)
O16 0.079(3) 0.072(2) 0.076(2) -0.0163(18) 0.009(2) -0.0097(19)

loop_
_atom_site_label
_atom_site_type_symbol
_atom_site_fract_x
_atom_site_fract_y
_atom_site_fract_z
_atom_site_U_iso_or_equiv
_atom_site_thermal_displace_type
_atom_site_occupancy
_atom_site_calc_flag
_atom_site_refinement_flags
_atom_site_disorder_assembly
_atom_site_disorder_group
Cu Cu 0.20759(6) 0.74346(2) 0.36437(3) 0.0337(2) Uani 1 d . . .
Na1 Na -0.1342(2) 0.81358(7) 0.47234(11) 0.0431(4) Uani 1 d . . .
Na2 Na 0.5454(2) 0.81465(8) 0.25491(11) 0.0448(4) Uani 1 d . . .
O1 O 0.1706(4) 0.67550(12) 0.26431(18) 0.0381(6) Uani 1 d . . .
O2 O 0.4644(4) 0.69799(14) 0.2171(2) 0.0504(7) Uani 1 d . . .
O3 O 0.2164(4) 0.68799(12) -0.03312(18) 0.0402(6) Uani 1 d . . .
O4 O 0.5248(4) 0.69114(13) -0.06567(18) 0.0402(6) Uani 1 d . . .
O5 O 0.1960(4) 0.81010(12) 0.25965(18) 0.0386(6) Uani 1 d . . .
O6 O -0.1121(4) 0.80816(13) 0.29370(18) 0.0406(6) Uani 1 d . . .
O7 O 0.2454(4) 0.82277(13) -0.03447(18) 0.0411(6) Uani 1 d . . .
O8 O -0.0524(4) 0.80240(14) 0.0070(2) 0.0529(7) Uani 1 d . . .
C1 C 0.3142(6) 0.66556(17) 0.2102(3) 0.0378(8) Uani 1 d . . .
C2 C 0.2909(6) 0.60911(17) 0.1373(2) 0.0398(9) Uani 1 d . . .
H2A H 0.3153 0.5693 0.1743 0.045(4) Uiso 1 calc R . .
H2B H 0.1579 0.6080 0.1111 0.045(4) Uiso 1 calc R . .
C3 C 0.4204(6) 0.61066(17) 0.0501(3) 0.0387(8) Uani 1 d . . .
H3A H 0.4018 0.5710 0.0121 0.045(4) Uiso 1 calc R . .
H3B H 0.5535 0.6116 0.0762 0.045(4) Uiso 1 calc R . .
C4 C 0.3870(5) 0.66750(16) -0.0203(2) 0.0326(8) Uani 1 d . . .
C5 C 0.0240(6) 0.83124(16) 0.2478(2) 0.0350(8) Uani 1 d . . .
C6 C -0.0095(6) 0.88732(17) 0.1769(3) 0.0397(8) Uani 1 d . . .
H6A H 0.0068 0.9271 0.2148 0.045(4) Uiso 1 calc R . .
H6B H -0.1422 0.8858 0.1504 0.045(4) Uiso 1 calc R . .
C7 C 0.1212(6) 0.88980(17) 0.0895(3) 0.0405(8) Uani 1 d . . .
H7A H 0.2541 0.8913 0.1158 0.045(4) Uiso 1 calc R . .
H7B H 0.0957 0.9296 0.0528 0.045(4) Uiso 1 calc R . .
C8 C 0.0993(6) 0.83352(17) 0.0166(2) 0.0373(8) Uani 1 d . . .
O9 O -0.1492(5) 0.93347(15) 0.4435(2) 0.0557(8) Uani 1 d . . .
O10 O -0.1763(5) 0.8222(2) 0.6410(2) 0.0632(9) Uani 1 d . . .
O11 O 0.5859(4) 0.82516(16) 0.0825(2) 0.0540(8) Uani 1 d . . .
O12 O 0.5361(5) 0.93526(15) 0.2902(2) 0.0581(8) Uani 1 d . . .
O13 O -0.1842(5) 1.00067(16) 0.6351(2) 0.0586(8) Uani 1 d . . .
O14 O -0.0317(5) 0.56237(16) 0.3157(3) 0.0659(9) Uani 1 d . . .
O15 O 0.3325(6) 0.50940(18) 0.3735(3) 0.0684(9) Uani 1 d . . .
O16 O 0.3323(6) 0.43296(18) 0.5480(3) 0.0755(10) Uani 1 d . . .
H9A H -0.1715 0.9607 0.4799 0.116(7) Uiso 1 d . . .
H9B H -0.2498 0.9366 0.4002 0.116(7) Uiso 1 d . . .
H10A H -0.0970 0.8212 0.6937 0.116(7) Uiso 1 d . . .
H10B H -0.2879 0.8164 0.6649 0.116(7) Uiso 1 d . . .
H11A H 0.5090 0.8184 0.0408 0.116(7) Uiso 1 d . . .
H11B H 0.6934 0.8149 0.0605 0.116(7) Uiso 1 d . . .
H12A H 0.5777 0.9588 0.2393 0.116(7) Uiso 1 d . . .
H12B H 0.4390 0.9585 0.2956 0.116(7) Uiso 1 d . . .
H13A H -0.1307 0.9746 0.6790 0.116(7) Uiso 1 d . . .
H13B H -0.1740 0.9748 0.5883 0.116(7) Uiso 1 d . . .
H14A H -0.1294 0.5646 0.3453 0.116(7) Uiso 1 d . . .
H14B H -0.0527 0.5920 0.2603 0.116(7) Uiso 1 d . . .
H15A H 0.2017 0.5154 0.3770 0.116(7) Uiso 1 d . . .
H15B H 0.3300 0.4832 0.4178 0.116(7) Uiso 1 d . . .
H16A H 0.3459 0.3966 0.5219 0.116(7) Uiso 1 d . . .
H16B H 0.2729 0.4341 0.5919 0.116(7) Uiso 1 d . . .

loop_
_geom_bond_atom_site_label_1
_geom_bond_atom_site_label_2
_geom_bond_distance
_geom_bond_site_symmetry_2
_geom_bond_publ_flag
Cu O7 1.933(2) 4_576 ?
Cu O1 1.948(2) . ?
Cu O5 1.963(2) . ?
Cu O3 1.970(2) 4_576 ?
Cu Na2 3.1890(17) . ?
Cu Na1 3.1900(16) . ?
Na1 O10 2.295(3) . ?
Na1 O4 2.396(3) 4_476 ?
Na1 O6 2.402(3) . ?
Na1 O3 2.439(3) 4_576 ?
Na1 O8 2.503(3) 4_576 ?
Na1 O9 2.511(3) . ?
Na1 Na2 3.564(2) 1_455 ?
Na2 O11 2.345(3) . ?
Na2 O6 2.410(3) 1_655 ?
Na2 O4 2.412(3) 4_576 ?
Na2 O5 2.431(3) . ?
Na2 O2 2.523(3) . ?
Na2 O12 2.541(4) . ?
Na2 Na1 3.564(2) 1_655 ?
O1 C1 1.279(5) . ?
O2 C1 1.239(5) . ?
O3 C4 1.261(4) . ?
O3 Cu 1.970(2) 4_575 ?
O3 Na1 2.439(3) 4_575 ?
O4 C4 1.258(4) . ?
O4 Na1 2.396(3) 4_675 ?
O4 Na2 2.412(3) 4_575 ?
O5 C5 1.273(5) . ?
O6 C5 1.248(4) . ?
O6 Na2 2.410(3) 1_455 ?
O7 C8 1.271(5) . ?
O7 Cu 1.933(2) 4_575 ?
O8 C8 1.235(5) . ?
O8 Na1 2.503(3) 4_575 ?
C1 C2 1.523(5) . ?
C2 C3 1.509(5) . ?
C2 H2A 0.9700 . ?
C2 H2B 0.9700 . ?
C3 C4 1.516(5) . ?
C3 H3A 0.9700 . ?
C3 H3B 0.9700 . ?
C5 C6 1.508(5) . ?
C6 C7 1.517(5) . ?
C6 H6A 0.9700 . ?
C6 H6B 0.9700 . ?
C7 C8 1.521(5) . ?
C7 H7A 0.9700 . ?
C7 H7B 0.9700 . ?
O9 H9A 0.765(3) . ?
O9 H9B 0.885(3) . ?
O10 H10A 0.870(3) . ?
O10 H10B 0.862(3) . ?
O11 H11A 0.764(3) . ?
O11 H11B 0.844(3) . ?
O12 H12A 0.897(3) . ?
O12 H12B 0.834(3) . ?
O13 H13A 0.866(3) . ?
O13 H13B 0.829(3) . ?
O14 H14A 0.804(4) . ?
O14 H14B 0.966(3) . ?
O15 H15A 0.920(4) . ?
O15 H15B 0.803(4) . ?
O16 H16A 0.836(4) . ?
O16 H16B 0.735(4) . ?
